data_4118318
loop_
_publ_author_name
'Sven O. Sylvester'
'Jacqueline M. Cole'
'Paul G. Waddell'

_publ_section_title
;
 Photoconversion Bonding Mechanism in Ruthenium Sulfur Dioxide Linkage
 Photoisomers Revealed by in Situ Diffraction
;
_journal_name_full 'Journal of the American Chemical Society'
_journal_page_first 11860
_journal_page_last 11863
_journal_paper_doi 10.1021/ja303943q
_journal_volume 134
_journal_year 2012
_chemical_formula_moiety 'C5 H19 Cl2 N5 O3 Ru1 S1'
_chemical_formula_sum 'C5 H19 Cl2 N5 O3 Ru S'
_chemical_formula_weight 401.28
_chemical_name_systematic
;
 ?
;
_space_group_IT_number 62
_symmetry_cell_setting orthorhombic
_symmetry_space_group_name_Hall '-P 2n 2a'
_symmetry_space_group_name_H-M 'P m c n'
_atom_sites_solution_hydrogens geom
_atom_sites_solution_primary direct
_atom_sites_solution_secondary difmap
_cell_angle_alpha 90
_cell_angle_beta 90
_cell_angle_gamma 90
_cell_formula_units_Z 4
_cell_length_a 7.047(11)
_cell_length_b 9.768(16)
_cell_length_c 21.49(3)
_cell_measurement_reflns_used 3419
_cell_measurement_temperature 293(2)
_cell_measurement_theta_max 32.9
_cell_measurement_theta_min 2.3
_cell_volume 1479(4)
_computing_cell_refinement
;
        CrystalClear-SM Expert 2.0 r4 (Rigaku, 2009)
;
_computing_data_collection
;
        CrystalClear-SM Expert 2.0 r4 (Rigaku, 2009)
;
_computing_data_reduction
;
        CrystalClear-SM Expert 2.0 r4 (Rigaku, 2009)
;
_computing_molecular_graphics 'Ortep-3 for Windows (Farrugia, 1997)'
_computing_publication_material 'WinGX publication routines (Farrugia, 1999)'
_computing_structure_refinement 'SHELXL-97 (Sheldrick, 2008)'
_diffrn_ambient_temperature 293(2)
_diffrn_detector_area_resol_mean 28.5714
_diffrn_measured_fraction_theta_full 0.951
_diffrn_measured_fraction_theta_max 0.861
_diffrn_measurement_device_type
;
        Rigaku Saturn724+ (2x2 bin mode)
;
_diffrn_measurement_method 'profile data from \w-scans'
_diffrn_radiation_monochromator graphite
_diffrn_radiation_type MoK\a
_diffrn_radiation_wavelength 0.71073
_diffrn_reflns_av_R_equivalents 0.0774
_diffrn_reflns_av_unetI/netI 0.0486
_diffrn_reflns_limit_h_max 10
_diffrn_reflns_limit_h_min -6
_diffrn_reflns_limit_k_max 14
_diffrn_reflns_limit_k_min -3
_diffrn_reflns_limit_l_max 19
_diffrn_reflns_limit_l_min -31
_diffrn_reflns_number 4249
_diffrn_reflns_theta_full 27.5
_diffrn_reflns_theta_max 32.76
_diffrn_reflns_theta_min 3.53
_diffrn_source 'Sealed Tube'
_exptl_absorpt_coefficient_mu 1.566
_exptl_absorpt_correction_T_max 1
_exptl_absorpt_correction_T_min 0.447
_exptl_absorpt_correction_type multi-scan
_exptl_crystal_colour Colorless
_exptl_crystal_density_diffrn 1.802
_exptl_crystal_description Prism
_exptl_crystal_F_000 808
_exptl_crystal_size_max 0.2
_exptl_crystal_size_mid 0.2
_exptl_crystal_size_min 0.2
_refine_diff_density_max 4.333
_refine_diff_density_min -4.294
_refine_diff_density_rms 0.274
_refine_ls_extinction_method none
_refine_ls_goodness_of_fit_ref 1.512
_refine_ls_hydrogen_treatment constr
_refine_ls_matrix_type full
_refine_ls_number_parameters 119
_refine_ls_number_reflns 2519
_refine_ls_number_restraints 12
_refine_ls_restrained_S_all 1.509
_refine_ls_R_factor_all 0.1512
_refine_ls_R_factor_gt 0.1272
_refine_ls_shift/su_max 0
_refine_ls_shift/su_mean 0
_refine_ls_structure_factor_coef Fsqd
_refine_ls_weighting_details 'calc w=1/[\s^2^(Fo^2^)+(0.2000P)^2^+0.0000P] where P=(Fo^2^+2Fc^2^)/3'
_refine_ls_weighting_scheme calc
_refine_ls_wR_factor_ref 0.4126
_reflns_number_gt 1786
_reflns_number_total 2519
_reflns_threshold_expression >2\s(I)
_cod_data_source_file ja303943q_si_002_27.cif
_cod_data_source_block pyr-Light-150k-1
_cod_database_code 4118318

loop_
_symmetry_equiv_pos_as_xyz
'x, y, z'
'-x+1/2, -y+1/2, z+1/2'
'x+1/2, -y, -z'
'-x, y+1/2, -z+1/2'
'-x, -y, -z'
'x-1/2, y-1/2, -z-1/2'
'-x-1/2, y, z'
'x, -y-1/2, z-1/2'

loop_
_atom_site_label
_atom_site_fract_x
_atom_site_fract_y
_atom_site_fract_z
_atom_site_U_iso_or_equiv
_atom_site_adp_type
_atom_site_calc_flag
_atom_site_refinement_flags
_atom_site_occupancy
_atom_site_disorder_assembly
_atom_site_disorder_group
_atom_site_type_symbol
Ru1 0.25 0.27788(7) 0.58445(5) 0.0460(4) Uani d S 1 . . Ru
S1 0.25 0.2341(5) 0.4879(2) 0.0433(15) Uani d SP 0.650(17) A 1 S
Cl2 -0.25 0.2800(2) 0.47134(19) 0.0599(9) Uani d S 1 . . Cl
Cl1 -0.25 0.3359(3) 0.69699(15) 0.0529(7) Uani d S 1 . . Cl
N3 0.25 0.3113(9) 0.6820(4) 0.0424(19) Uani d S 1 A . n
O3 -0.25 0.1045(9) 0.3473(4) 0.069(3) Uani d S 1 . . O
N1 0.4665(12) 0.4269(7) 0.5783(3) 0.0551(18) Uani d . 1 A . n
H1A 0.5549 0.3989 0.5517 0.083 Uiso calc R 1 . . H
H1B 0.5185 0.4391 0.6157 0.083 Uiso calc R 1 . . H
H1C 0.4173 0.5056 0.5651 0.083 Uiso calc R 1 . . H
C5 0.25 0.4409(12) 0.7052(7) 0.056(3) Uani d S 1 . . C
H5 0.25 0.5134 0.6772 0.067 Uiso calc SR 1 A . H
N2 0.4725(13) 0.1327(7) 0.6015(4) 0.0575(18) Uani d . 1 A . n
H2A 0.422 0.0528 0.6124 0.086 Uiso calc R 1 . . H
H2B 0.5467 0.1633 0.632 0.086 Uiso calc R 1 . . H
H2C 0.541 0.122 0.567 0.086 Uiso calc R 1 . . H
C2 0.25 0.2273(12) 0.7863(6) 0.058(4) Uani d S 1 A . C
H2 0.25 0.1536 0.8136 0.07 Uiso calc SR 1 . . H
C1 0.25 0.2078(11) 0.7219(7) 0.053(3) Uani d S 1 . . C
H1 0.25 0.1189 0.7064 0.064 Uiso calc SR 1 A . H
O1 0.25 0.3381(12) 0.4395(6) 0.055(4) Uani d SPU 0.650(17) A 1 O
O2 0.25 0.0924(15) 0.4644(8) 0.055(4) Uani d SPU 0.650(17) A 1 O
C3 0.25 0.3635(13) 0.8081(8) 0.065(4) Uani d S 1 . . C
H3 0.25 0.382 0.8505 0.078 Uiso calc SR 1 A . H
C4 0.25 0.4695(12) 0.7650(7) 0.063(3) Uani d S 1 A . C
H4 0.25 0.5601 0.7783 0.076 Uiso calc SR 1 . . H
S1A 0.174(2) 0.1665(15) 0.4890(5) 0.050(3) Uani d P 0.175(8) . 2 S
O1A 0.25 0.314(3) 0.4852(8) 0.048(5) Uani d SPU 0.350(17) . 2 O
O2A 0.176(6) 0.070(5) 0.465(2) 0.054(8) Uiso d PU 0.175(8) . 2 O

loop_
_atom_site_aniso_label
_atom_site_aniso_U_11
_atom_site_aniso_U_22
_atom_site_aniso_U_33
_atom_site_aniso_U_12
_atom_site_aniso_U_13
_atom_site_aniso_U_23
Ru1 0.0611(7) 0.0238(5) 0.0531(7) 0 0 0.0001(3)
S1 0.060(3) 0.027(3) 0.043(2) 0 0 0.0003(14)
Cl2 0.082(2) 0.0322(12) 0.066(2) 0 0 -0.0018(10)
Cl1 0.0649(17) 0.0340(11) 0.0599(16) 0 0 0.0013(10)
N3 0.062(5) 0.027(3) 0.038(4) 0 0 0.004(3)
O3 0.117(9) 0.034(4) 0.055(5) 0 0 -0.003(3)
N1 0.070(5) 0.025(3) 0.071(4) 0.003(3) 0.003(4) 0.002(2)
C5 0.066(7) 0.031(4) 0.070(7) 0 0 -0.006(4)
N2 0.081(5) 0.034(3) 0.058(4) 0.006(3) 0.006(4) -0.003(3)
C2 0.091(10) 0.041(6) 0.043(6) 0 0 0.010(4)
C1 0.072(8) 0.024(4) 0.063(7) 0 0 0.008(4)
O1 0.091(10) 0.029(5) 0.044(6) 0 0 -0.002(4)
O2 0.067(11) 0.035(6) 0.063(8) 0 0 -0.015(6)
C3 0.080(9) 0.037(5) 0.078(9) 0 0 -0.006(6)
C4 0.080(8) 0.033(5) 0.076(8) 0 0 -0.005(5)
S1A 0.066(7) 0.042(6) 0.044(5) 0.000(6) -0.005(5) 0.005(5)
O1A 0.093(14) 0.029(10) 0.021(7) 0 0 0.005(7)

loop_
_atom_type_symbol
_atom_type_description
_atom_type_scat_dispersion_real
_atom_type_scat_dispersion_imag
_atom_type_scat_source
C C 0.0033 0.0016 'International Tables Vol C Tables 4.2.6.8 and 6.1.1.4'
H H 0 0 'International Tables Vol C Tables 4.2.6.8 and 6.1.1.4'
Cl Cl 0.1484 0.1585 'International Tables Vol C Tables 4.2.6.8 and 6.1.1.4'
N N 0.0061 0.0033 'International Tables Vol C Tables 4.2.6.8 and 6.1.1.4'
O O 0.0106 0.006 'International Tables Vol C Tables 4.2.6.8 and 6.1.1.4'
Ru Ru -1.2594 0.8363 'International Tables Vol C Tables 4.2.6.8 and 6.1.1.4'
S S 0.1246 0.1234 'International Tables Vol C Tables 4.2.6.8 and 6.1.1.4'

loop_
_geom_angle_atom_site_label_1
_geom_angle_atom_site_label_2
_geom_angle_atom_site_label_3
_geom_angle
_geom_angle_site_symmetry_1
_geom_angle_site_symmetry_3
N1 Ru1 N1 92.4(4) . 7_655
N1 Ru1 S1 94.5(2) . .
N1 Ru1 S1 94.5(2) 7_655 .
N1 Ru1 N3 87.4(3) . .
N1 Ru1 N3 87.4(3) 7_655 .
S1 Ru1 N3 177.2(3) . .
N1 Ru1 N2 173.6(3) . 7_655
N1 Ru1 N2 86.5(4) 7_655 7_655
S1 Ru1 N2 91.9(2) . 7_655
N3 Ru1 N2 86.2(3) . 7_655
N1 Ru1 N2 86.5(4) . .
N1 Ru1 N2 173.6(3) 7_655 .
S1 Ru1 N2 91.9(2) . .
N3 Ru1 N2 86.2(3) . .
N2 Ru1 N2 93.9(5) 7_655 .
N1 Ru1 O1A 80.0(5) . .
N1 Ru1 O1A 80.0(5) 7_655 .
S1 Ru1 O1A 21.0(7) . .
N3 Ru1 O1A 161.8(8) . .
N2 Ru1 O1A 106.0(5) 7_655 .
N2 Ru1 O1A 106.0(5) . .
N1 Ru1 S1A 115.1(4) . .
N1 Ru1 S1A 95.7(4) 7_655 .
S1 Ru1 S1A 20.7(3) . .
N3 Ru1 S1A 157.0(4) . .
N2 Ru1 S1A 71.4(4) 7_655 .
N2 Ru1 S1A 90.5(4) . .
O1A Ru1 S1A 39.2(8) . .
N1 Ru1 S1A 95.7(4) . 7_655
N1 Ru1 S1A 115.1(4) 7_655 7_655
S1 Ru1 S1A 20.7(3) . 7_655
N3 Ru1 S1A 157.0(4) . 7_655
N2 Ru1 S1A 90.5(4) 7_655 7_655
N2 Ru1 S1A 71.4(4) . 7_655
O1A Ru1 S1A 39.2(8) . 7_655
S1A Ru1 S1A 26.0(7) . 7_655
O1 S1 O2 114.3(9) . .
O1 S1 Ru1 124.1(6) . .
O2 S1 Ru1 121.7(8) . .
C1 N3 C5 118.1(11) . .
C1 N3 Ru1 121.5(9) . .
C5 N3 Ru1 120.4(8) . .
Ru1 N1 H1A 109.5 . .
Ru1 N1 H1B 109.5 . .
H1A N1 H1B 109.5 . .
Ru1 N1 H1C 109.5 . .
H1A N1 H1C 109.5 . .
H1B N1 H1C 109.5 . .
C4 C5 N3 123.8(12) . .
C4 C5 H5 118.1 . .
N3 C5 H5 118.1 . .
Ru1 N2 H2A 109.5 . .
Ru1 N2 H2B 109.5 . .
H2A N2 H2B 109.5 . .
Ru1 N2 H2C 109.5 . .
H2A N2 H2C 109.5 . .
H2B N2 H2C 109.5 . .
C1 C2 C3 117.3(12) . .
C1 C2 H2 121.4 . .
C3 C2 H2 121.4 . .
N3 C1 C2 122.5(11) . .
N3 C1 H1 118.8 . .
C2 C1 H1 118.8 . .
C4 C3 C2 118.8(15) . .
C4 C3 H3 120.6 . .
C2 C3 H3 120.6 . .
C5 C4 C3 119.5(12) . .
C5 C4 H4 120.3 . .
C3 C4 H4 120.3 . .
S1A S1A O2A 89(2) 7_655 .
S1A S1A O2A 45.5(19) 7_655 7_655
O2A S1A O2A 44(4) . 7_655
S1A S1A O1A 69.6(5) 7_655 .
O2A S1A O1A 142(3) . .
O2A S1A O1A 109(2) 7_655 .
S1A S1A Ru1 77.0(3) 7_655 .
O2A S1A Ru1 144(3) . .
O2A S1A Ru1 115.1(18) 7_655 .
O1A S1A Ru1 62.6(8) . .
S1A O1A S1A 40.8(11) . 7_655
S1A O1A Ru1 78.2(9) . .
S1A O1A Ru1 78.2(9) 7_655 .
O2A O2A S1A 91(2) 7_655 .
O2A O2A S1A 45.5(19) 7_655 7_655
S1A O2A S1A 45(2) . 7_655

loop_
_geom_bond_atom_site_label_1
_geom_bond_atom_site_label_2
_geom_bond_site_symmetry_2
_geom_bond_distance
Ru1 N1 . 2.113(8)
Ru1 N1 7_655 2.113(8)
Ru1 S1 . 2.118(6)
Ru1 N3 . 2.121(9)
Ru1 N2 7_655 2.145(8)
Ru1 N2 . 2.145(8)
Ru1 O1A . 2.162(18)
Ru1 S1A . 2.383(13)
Ru1 S1A 7_655 2.383(13)
S1 O1 . 1.455(13)
S1 O2 . 1.473(15)
N3 C1 . 1.326(14)
N3 C5 . 1.361(14)
N1 H1A . 0.89
N1 H1B . 0.89
N1 H1C . 0.89
C5 C4 . 1.314(19)
C5 H5 . 0.93
N2 H2A . 0.89
N2 H2B . 0.89
N2 H2C . 0.89
C2 C1 . 1.40(2)
C2 C3 . 1.410(17)
C2 H2 . 0.93
C1 H1 . 0.93
C3 C4 . 1.389(19)
C3 H3 . 0.93
C4 H4 . 0.93
S1A S1A 7_655 1.07(3)
S1A O2A . 1.08(5)
S1A O2A 7_655 1.51(4)
S1A O1A . 1.54(3)
O1A S1A 7_655 1.54(3)
O2A O2A 7_655 1.05(8)
O2A S1A 7_655 1.51(4)

loop_
_geom_torsion_atom_site_label_1
_geom_torsion_atom_site_label_2
_geom_torsion_atom_site_label_3
_geom_torsion_atom_site_label_4
_geom_torsion
_geom_torsion_site_symmetry_1
_geom_torsion_site_symmetry_4
N1 Ru1 S1 O1 -46.4(2) . .
N1 Ru1 S1 O1 46.4(2) 7_655 .
N3 Ru1 S1 O1 180.000(13) . .
N2 Ru1 S1 O1 133.0(2) 7_655 .
N2 Ru1 S1 O1 -133.0(2) . .
O1A Ru1 S1 O1 0.000(3) . .
S1A Ru1 S1 O1 140.6(9) . .
S1A Ru1 S1 O1 -140.6(9) 7_655 .
N1 Ru1 S1 O2 133.6(2) . .
N1 Ru1 S1 O2 -133.6(2) 7_655 .
N3 Ru1 S1 O2 0.000(14) . .
N2 Ru1 S1 O2 -47.0(2) 7_655 .
N2 Ru1 S1 O2 47.0(2) . .
O1A Ru1 S1 O2 180.000(3) . .
S1A Ru1 S1 O2 -39.4(9) . .
S1A Ru1 S1 O2 39.4(9) 7_655 .
N1 Ru1 N3 C1 -133.7(2) . .
N1 Ru1 N3 C1 133.7(2) 7_655 .
S1 Ru1 N3 C1 0.00(3) . .
N2 Ru1 N3 C1 47.1(2) 7_655 .
N2 Ru1 N3 C1 -47.1(2) . .
O1A Ru1 N3 C1 180.000(6) . .
S1A Ru1 N3 C1 35.2(8) . .
S1A Ru1 N3 C1 -35.2(8) 7_655 .
N1 Ru1 N3 C5 46.3(2) . .
N1 Ru1 N3 C5 -46.3(2) 7_655 .
S1 Ru1 N3 C5 180.00(3) . .
N2 Ru1 N3 C5 -132.9(2) 7_655 .
N2 Ru1 N3 C5 132.9(2) . .
O1A Ru1 N3 C5 0.000(7) . .
S1A Ru1 N3 C5 -144.8(8) . .
S1A Ru1 N3 C5 144.8(8) 7_655 .
C1 N3 C5 C4 0.000(7) . .
Ru1 N3 C5 C4 180.000(5) . .
C5 N3 C1 C2 0.000(6) . .
Ru1 N3 C1 C2 180.000(5) . .
C3 C2 C1 N3 0.000(7) . .
C1 C2 C3 C4 0.000(8) . .
N3 C5 C4 C3 0.000(8) . .
C2 C3 C4 C5 0.000(8) . .
N1 Ru1 S1A S1A 44.8(3) . 7_655
N1 Ru1 S1A S1A 140.1(2) 7_655 7_655
S1 Ru1 S1A S1A 52.4(8) . 7_655
N3 Ru1 S1A S1A -123.0(8) . 7_655
N2 Ru1 S1A S1A -135.5(3) 7_655 7_655
N2 Ru1 S1A S1A -41.6(2) . 7_655
O1A Ru1 S1A S1A 73.6(5) . 7_655
N1 Ru1 S1A O2A 115(4) . .
N1 Ru1 S1A O2A -150(4) 7_655 .
S1 Ru1 S1A O2A 123(5) . .
N3 Ru1 S1A O2A -53(5) . .
N2 Ru1 S1A O2A -65(4) 7_655 .
N2 Ru1 S1A O2A 29(4) . .
O1A Ru1 S1A O2A 144(4) . .
S1A Ru1 S1A O2A 70(4) 7_655 .
N1 Ru1 S1A O2A 70(2) . 7_655
N1 Ru1 S1A O2A 166(2) 7_655 7_655
S1 Ru1 S1A O2A 78(2) . 7_655
N3 Ru1 S1A O2A -97(2) . 7_655
N2 Ru1 S1A O2A -110(2) 7_655 7_655
N2 Ru1 S1A O2A -16(2) . 7_655
O1A Ru1 S1A O2A 99(2) . 7_655
S1A Ru1 S1A O2A 26(2) 7_655 7_655
N1 Ru1 S1A O1A -28.8(6) . .
N1 Ru1 S1A O1A 66.6(6) 7_655 .
S1 Ru1 S1A O1A -21.1(6) . .
N3 Ru1 S1A O1A 163.4(7) . .
N2 Ru1 S1A O1A 150.9(6) 7_655 .
N2 Ru1 S1A O1A -115.1(5) . .
S1A Ru1 S1A O1A -73.6(5) 7_655 .
O2A S1A O1A S1A -60(4) . 7_655
O2A S1A O1A S1A -23.6(18) 7_655 7_655
Ru1 S1A O1A S1A 85.5(3) . 7_655
S1A S1A O1A Ru1 -85.5(3) 7_655 .
O2A S1A O1A Ru1 -146(4) . .
O2A S1A O1A Ru1 -109.1(18) 7_655 .
N1 Ru1 O1A S1A 153.7(6) . .
N1 Ru1 O1A S1A -112.0(6) 7_655 .
S1 Ru1 O1A S1A 20.8(5) . .
N3 Ru1 O1A S1A -159.2(5) . .
N2 Ru1 O1A S1A -28.6(7) 7_655 .
N2 Ru1 O1A S1A 70.3(6) . .
S1A Ru1 O1A S1A 41.7(11) 7_655 .
N1 Ru1 O1A S1A 112.0(6) . 7_655
N1 Ru1 O1A S1A -153.7(6) 7_655 7_655
S1 Ru1 O1A S1A -20.8(5) . 7_655
N3 Ru1 O1A S1A 159.2(5) . 7_655
N2 Ru1 O1A S1A -70.3(6) 7_655 7_655
N2 Ru1 O1A S1A 28.6(7) . 7_655
S1A Ru1 O1A S1A -41.7(11) . 7_655
S1A S1A O2A O2A 0.000(7) 7_655 7_655
O1A S1A O2A O2A 54(4) . 7_655
Ru1 S1A O2A O2A -66(4) . 7_655
O2A S1A O2A S1A 0.000(14) 7_655 7_655
O1A S1A O2A S1A 54(4) . 7_655
Ru1 S1A O2A S1A -66(4) . 7_655
